data_1100601
loop_
_publ_author_name
'Harms, Klaus'
'Merle, Jan'
'Maichle-M\"ossmer, C\"acili\"a'
'Massa, Werner'
'Krieger, Matthias'

_publ_section_title
;
 Heterocubane Phosphoraniminato Complexes of Cadmium
;
_journal_coden_ASTM INOCAJ
_journal_issue 5
_journal_name_full 'Inorganic Chemistry'
_journal_page_first 1099
_journal_page_last 1104
_journal_paper_doi 10.1021/ic9710364
_journal_volume 37
_journal_year 1998
_chemical_formula_sum 'C38 H76 Br4 Cd4 N4 P4'
_chemical_formula_weight 1482.15
_space_group_IT_number 14
_symmetry_cell_setting monoclinic
_symmetry_space_group_name_Hall '-P 2yn'
_symmetry_space_group_name_H-M 'P 1 21/n 1'
_atom_sites_solution_hydrogens geom
_atom_sites_solution_primary direct
_atom_sites_solution_secondary difmap
_cell_angle_alpha 90
_cell_angle_beta 116.654(12)
_cell_angle_gamma 90
_cell_formula_units_Z 4
_cell_length_a 21.601(3)
_cell_length_b 11.942(2)
_cell_length_c 23.550(3)
_cell_measurement_reflns_used 41
_cell_measurement_temperature 213(2)
_cell_measurement_theta_max 14
_cell_measurement_theta_min 10
_cell_volume 5429.4(14)
_diffrn_ambient_temperature 213(2)
_diffrn_radiation_wavelength 0.71073
_refine_ls_extinction_coef 0.00012(4)
_refine_ls_extinction_expression Fc^*^=kFc[1+0.001xFc^2^\l^3^/sin(2\q)]^-1/4^
_refine_ls_extinction_method SHELXL
_refine_ls_goodness_of_fit_all 1.021
_refine_ls_goodness_of_fit_obs 1.142
_refine_ls_hydrogen_treatment noref
_refine_ls_matrix_type full
_refine_ls_number_parameters 479
_refine_ls_number_reflns 6223
_refine_ls_number_restraints 28
_refine_ls_restrained_S_all 1.022
_refine_ls_restrained_S_obs 1.141
_refine_ls_R_factor_all 0.1536
_refine_ls_R_factor_obs 0.0654
_refine_ls_shift/esd_max 0.001
_refine_ls_shift/esd_mean 0.000
_refine_ls_structure_factor_coef Fsqd
_refine_ls_weighting_details 'w=1/[\s^2^(Fo^2^)+(0.0345P)^2^+0.0000P] where P=(Fo^2^+2Fc^2^)/3'
_refine_ls_weighting_scheme calc
_refine_ls_wR_factor_all 0.1138
_refine_ls_wR_factor_obs 0.0912
_cod_depositor_comments
;
The following automatic conversions were performed:

'_refine_ls_weighting_scheme' value 'calc
w=1/[\s^2^(Fo^2^)+(0.0345P)^2^+0.0000P] where P=(Fo^2^+2Fc^2^)/3' was
changed to 'calc'. New tag '_refine_ls_weighting_details' was
created. The value of the new tag was set to
'w=1/[\s^2^(Fo^2^)+(0.0345P)^2^+0.0000P] where P=(Fo^2^+2Fc^2^)/3'.

Automatic conversion script
Id: cif_fix_values 3143 2015-03-26 13:38:13Z robertas 
;
_cod_original_sg_symbol_H-M 'P 21/n'
_cod_database_code 1100601

loop_
_symmetry_equiv_pos_site_id
_symmetry_equiv_pos_as_xyz
1 x,y,z
2 1/2+x,1/2-y,1/2+z
3 -x,-y,-z
4 -1/2-x,-1/2+y,-1/2-z

loop_
_atom_site_aniso_label
_atom_site_aniso_U_11
_atom_site_aniso_U_22
_atom_site_aniso_U_33
_atom_site_aniso_U_23
_atom_site_aniso_U_13
_atom_site_aniso_U_12
Cd1 0.0337(8) 0.0311(8) 0.0385(8) 0.0003(7) 0.0163(6) 0.0032(7)
Cd2 0.0400(8) 0.0350(8) 0.0381(8) -0.0011(7) 0.0208(6) -0.0023(7)
Cd3 0.0392(8) 0.0287(9) 0.0430(8) 0.0029(7) 0.0202(7) 0.0013(7)
Cd4 0.0334(7) 0.0365(8) 0.0352(8) 0.0021(7) 0.0143(6) -0.0005(7)
Br1 0.0593(14) 0.0764(18) 0.0852(16) 0.0012(14) 0.0336(13) 0.0312(13)
Br2 0.0884(16) 0.0712(16) 0.0541(13) -0.0100(12) 0.0478(12) -0.0196(14)
Br3 0.0810(16) 0.0360(13) 0.1084(18) 0.0107(13) 0.0582(14) -0.0012(12)
Br4 0.0510(13) 0.0840(18) 0.0477(12) 0.0084(13) -0.0004(10) -0.0194(13)
P1 0.045(3) 0.044(4) 0.042(3) -0.004(3) 0.020(3) -0.008(3)
P2 0.045(3) 0.028(3) 0.036(3) 0.003(2) 0.014(2) -0.004(3)
P3 0.039(3) 0.042(3) 0.057(3) -0.001(3) 0.025(3) 0.006(3)
P4 0.035(3) 0.047(3) 0.038(3) 0.000(3) 0.019(2) 0.002(3)
N1 0.029(8) 0.030(9) 0.035(8) -0.002(7) 0.011(7) -0.009(7)
N2 0.044(9) 0.030(9) 0.035(8) 0.009(7) 0.022(7) -0.001(8)
N3 0.020(7) 0.028(9) 0.051(9) 0.000(7) 0.024(7) 0.011(7)
N4 0.028(7) 0.027(8) 0.037(8) 0.001(7) 0.022(7) 0.005(7)
C11 0.089(17) 0.086(19) 0.049(14) 0.014(14) -0.025(12) -0.047(16)
C12 0.25(4) 0.06(2) 0.11(2) 0.039(18) -0.06(2) -0.04(2)
C13 0.033(10) 0.132(17) 0.053(12) 0.002(12) 0.011(9) -0.045(12)
C14 0.065(15) 0.17(3) 0.050(13) 0.028(15) 0.001(12) -0.064(16)
C15 0.072(19) 0.14(3) 0.14(2) -0.10(2) -0.002(17) -0.018(19)
C16_a 0.10(3) 0.20(5) 0.03(2) -0.06(4) 0.02(3) -0.02(3)
C161_b 0.10(3) 0.20(5) 0.03(2) -0.06(4) 0.02(3) -0.02(3)
C21 0.16(2) 0.023(13) 0.15(2) -0.024(15) 0.10(2) -0.010(15)
C22 0.13(2) 0.048(14) 0.054(13) -0.002(12) 0.041(14) 0.012(14)
C23 0.099(16) 0.037(13) 0.055(13) 0.037(11) -0.016(12) -0.006(12)
C24 0.12(2) 0.048(15) 0.101(17) 0.050(14) 0.002(15) -0.023(14)
C25 0.081(16) 0.079(18) 0.090(17) 0.017(14) 0.048(14) -0.029(14)
C26 0.068(14) 0.054(15) 0.092(16) -0.009(13) 0.061(13) 0.005(12)
C31 0.032(11) 0.080(16) 0.071(14) 0.037(13) 0.018(11) 0.034(11)
C32 0.102(19) 0.15(3) 0.082(17) 0.058(17) 0.044(15) 0.067(19)
C33 0.052(12) 0.049(14) 0.090(15) -0.006(12) 0.039(12) 0.009(11)
C34 0.050(13) 0.082(17) 0.092(16) 0.010(13) 0.036(12) 0.005(12)
C35 0.088(16) 0.036(13) 0.067(14) -0.010(11) 0.031(13) 0.029(12)
C36 0.15(3) 0.09(2) 0.12(2) -0.019(18) 0.04(2) 0.003(19)
C41 0.046(11) 0.079(15) 0.040(11) -0.002(12) 0.027(9) 0.003(12)
C42 0.050(12) 0.072(16) 0.047(12) 0.014(11) 0.023(10) -0.008(12)
C43 0.052(12) 0.058(13) 0.042(11) 0.014(10) 0.033(10) 0.021(11)
C44 0.037(12) 0.083(17) 0.094(16) 0.054(14) 0.006(11) 0.022(12)
C45 0.054(12) 0.043(13) 0.050(12) -0.005(10) 0.027(10) -0.014(10)
C46 0.071(14) 0.080(17) 0.083(15) -0.013(14) 0.051(12) 0.003(13)
C50 0.073(18) 0.08(2) 0.08(2) -0.036(17) 0.012(16) -0.002(18)
C51 0.062(17) 0.070(19) 0.11(2) -0.016(17) 0.014(16) 0.018(16)
C52 0.11(2) 0.08(2) 0.10(2) 0.046(17) 0.048(18) 0.023(18)
C53 0.17(3) 0.09(3) 0.12(3) -0.03(2) 0.07(3) 0.02(3)
C54 0.13(3) 0.17(4) 0.08(2) 0.02(2) 0.02(2) 0.06(3)
C55 0.13(3) 0.063(19) 0.10(2) 0.022(17) 0.049(19) 0.004(19)
C56 0.10(2) 0.09(2) 0.12(2) 0.009(16) 0.032(17) -0.018(16)
C60 0.10(3) 0.26(4) 0.12(3) -0.02(2) 0.01(2) 0.08(2)
C61 0.11(3) 0.22(3) 0.13(3) -0.04(3) -0.002(17) 0.079(18)
C62 0.20(3) 0.16(3) 0.13(3) 0.05(2) 0.04(2) 0.12(2)
C63 0.21(5) 0.27(6) 0.13(3) -0.02(2) 0.03(3) 0.13(3)
C64 0.20(4) 0.16(3) 0.09(2) 0.01(2) -0.051(19) 0.13(2)
C65 0.082(18) 0.23(3) 0.13(3) 0.01(2) -0.058(18) 0.081(18)
C66 0.24(3) 0.42(5) 0.19(3) -0.02(3) 0.11(2) 0.11(3)

loop_
_atom_site_label
_atom_site_type_symbol
_atom_site_fract_x
_atom_site_fract_y
_atom_site_fract_z
_atom_site_U_iso_or_equiv
_atom_site_thermal_displace_type
_atom_site_occupancy
_atom_site_calc_flag
_atom_site_refinement_flags
_atom_site_disorder_group
Cd1 Cd 0.69577(6) -0.35876(10) 0.37327(5) 0.0344(4) Uani 1 d . .
Cd2 Cd 0.60730(6) -0.25734(11) 0.44150(5) 0.0365(4) Uani 1 d . .
Cd3 Cd 0.64130(6) -0.10556(10) 0.34659(6) 0.0363(4) Uani 1 d . .
Cd4 Cd 0.53360(6) -0.31367(10) 0.29186(5) 0.0354(4) Uani 1 d . .
Br1 Br 0.79275(10) -0.47801(19) 0.37861(10) 0.0732(7) Uani 1 d . .
Br2 Br 0.58963(11) -0.26004(18) 0.53971(8) 0.0653(6) Uani 1 d . .
Br3 Br 0.67698(11) 0.09022(16) 0.33863(10) 0.0692(7) Uani 1 d . .
Br4 Br 0.42714(10) -0.40020(19) 0.20604(9) 0.0693(7) Uani 1 d . .
P1 P 0.7759(2) -0.1721(4) 0.4923(2) 0.0436(14) Uani 1 d . .
P2 P 0.5849(2) -0.5327(4) 0.3977(2) 0.0381(13) Uani 1 d . .
P3 P 0.4799(2) -0.0797(4) 0.3390(2) 0.0448(14) Uani 1 d . .
P4 P 0.6391(2) -0.2565(4) 0.2222(2) 0.0386(12) Uani 1 d . .
N1 N 0.7043(6) -0.2103(10) 0.4344(5) 0.033(4) Uani 1 d . .
N2 N 0.6000(6) -0.4103(10) 0.3816(5) 0.035(4) Uani 1 d . .
N3 N 0.5435(5) -0.1585(10) 0.3517(5) 0.030(3) Uani 1 d . .
N4 N 0.6289(5) -0.2573(10) 0.2855(5) 0.028(3) Uani 1 d . .
C11 C 0.8121(11) -0.2701(18) 0.5565(8) 0.096(9) Uani 1 d . .
H11A H 0.8609 -0.2495 0.5810 0.115 Uiso 1 calc R .
H11B H 0.7898 -0.2550 0.5839 0.115 Uiso 1 calc R .
C12 C 0.8108(14) -0.379(2) 0.5493(11) 0.191(18) Uani 1 d . .
H12A H 0.7832 -0.4129 0.5678 0.286 Uiso 1 calc R .
H12B H 0.8577 -0.4085 0.5704 0.286 Uiso 1 calc R .
H12C H 0.7906 -0.3974 0.5044 0.286 Uiso 1 calc R .
C13 C 0.8419(8) -0.1499(18) 0.4668(7) 0.076(7) Uani 1 d U .
H13A H 0.8471 -0.2194 0.4472 0.091 Uiso 1 calc R .
H13B H 0.8253 -0.0924 0.4336 0.091 Uiso 1 calc R .
C14 C 0.9130(8) -0.1151(18) 0.5170(8) 0.105(9) Uani 1 d . .
H14A H 0.9440 -0.1063 0.4976 0.157 Uiso 1 calc R .
H14B H 0.9312 -0.1721 0.5498 0.157 Uiso 1 calc R .
H14C H 0.9095 -0.0446 0.5358 0.157 Uiso 1 calc R .
C15 C 0.7710(12) -0.039(2) 0.5253(12) 0.134(12) Uani 1 d . .
H15A_a H 0.8027 -0.0463 0.5706 0.161 Uiso 0.50 calc PR 1
H15B_a H 0.7942 0.0126 0.5085 0.161 Uiso 0.50 calc PR 1
H15C_b H 0.8174 -0.0083 0.5467 0.161 Uiso 0.50 d PR 2
H15D_b H 0.7449 0.0099 0.4895 0.161 Uiso 0.50 d PR 2
C16_a C 0.721(3) 0.020(7) 0.525(2) 0.115(18) Uani 0.41 d P 1
H16A_a H 0.6938 0.0494 0.4823 0.173 Uiso 0.41 calc PR 1
H16B_a H 0.7395 0.0810 0.5546 0.173 Uiso 0.41 calc PR 1
H16C_a H 0.6921 -0.0272 0.5365 0.173 Uiso 0.41 calc PR 1
C161_b C 0.742(2) -0.027(5) 0.5679(14) 0.115(18) Uani 0.59 d P 2
H16D_b H 0.7266 0.0493 0.5669 0.173 Uiso 0.59 calc PR 2
H16E_b H 0.7768 -0.0454 0.6105 0.173 Uiso 0.59 calc PR 2
H16F_b H 0.7031 -0.0777 0.5556 0.173 Uiso 0.59 calc PR 2
C21 C 0.6123(12) -0.6407(15) 0.3598(10) 0.098(8) Uani 1 d . .
H21A H 0.6631 -0.6417 0.3799 0.118 Uiso 1 calc R .
H21B H 0.5969 -0.7133 0.3683 0.118 Uiso 1 calc R .
C22 C 0.5870(10) -0.6298(15) 0.2903(8) 0.078(7) Uani 1 d . .
H22A H 0.6048 -0.6912 0.2750 0.117 Uiso 1 calc R .
H22B H 0.6028 -0.5593 0.2810 0.117 Uiso 1 calc R .
H22C H 0.5368 -0.6317 0.2694 0.117 Uiso 1 calc R .
C23 C 0.6336(10) -0.5652(14) 0.4806(8) 0.083(8) Uani 1 d . .
H23A H 0.6829 -0.5560 0.4923 0.099 Uiso 1 calc R .
H23B H 0.6217 -0.5102 0.5050 0.099 Uiso 1 calc R .
C24 C 0.6227(10) -0.6836(15) 0.5010(9) 0.107(9) Uani 1 d . .
H24A H 0.6503 -0.6919 0.5466 0.161 Uiso 1 calc R .
H24B H 0.6367 -0.7393 0.4791 0.161 Uiso 1 calc R .
H24C H 0.5741 -0.6940 0.4903 0.161 Uiso 1 calc R .
C25 C 0.4951(9) -0.5580(17) 0.3768(9) 0.080(7) Uani 1 d . .
H25A H 0.4698 -0.5645 0.3305 0.096 Uiso 1 calc R .
H25B H 0.4916 -0.6305 0.3947 0.096 Uiso 1 calc R .
C26 C 0.4600(9) -0.4747(14) 0.3973(8) 0.062(6) Uani 1 d . .
H26A H 0.4122 -0.4967 0.3832 0.092 Uiso 1 calc R .
H26B H 0.4616 -0.4025 0.3791 0.092 Uiso 1 calc R .
H26C H 0.4830 -0.4693 0.4433 0.092 Uiso 1 calc R .
C31 C 0.4316(8) -0.0335(16) 0.2590(8) 0.063(6) Uani 1 d . .
H31A H 0.4159 -0.0993 0.2313 0.076 Uiso 1 calc R .
H31B H 0.3903 0.0063 0.2555 0.076 Uiso 1 calc R .
C32 C 0.4713(10) 0.0428(19) 0.2354(9) 0.111(9) Uani 1 d . .
H32A H 0.4419 0.0635 0.1916 0.166 Uiso 1 calc R .
H32B H 0.5120 0.0039 0.2381 0.166 Uiso 1 calc R .
H32C H 0.4855 0.1097 0.2615 0.166 Uiso 1 calc R .
C33 C 0.4178(8) -0.1491(15) 0.3589(8) 0.061(6) Uani 1 d . .
H33A H 0.3978 -0.2118 0.3295 0.073 Uiso 1 calc R .
H33B H 0.4429 -0.1807 0.4017 0.073 Uiso 1 calc R .
C34 C 0.3585(8) -0.0784(16) 0.3576(8) 0.073(7) Uani 1 d . .
H34A H 0.3289 -0.1245 0.3690 0.110 Uiso 1 calc R .
H34B H 0.3317 -0.0484 0.3152 0.110 Uiso 1 calc R .
H34C H 0.3771 -0.0172 0.3876 0.110 Uiso 1 calc R .
C35 C 0.5040(9) 0.0493(14) 0.3836(8) 0.065(6) Uani 1 d . .
H35A H 0.5298 0.0960 0.3673 0.078 Uiso 1 calc R .
H35B H 0.4619 0.0900 0.3768 0.078 Uiso 1 calc R .
C36 C 0.5470(12) 0.0319(18) 0.4529(10) 0.127(10) Uani 1 d . .
H36A H 0.5588 0.1038 0.4742 0.190 Uiso 1 calc R .
H36B H 0.5891 -0.0076 0.4600 0.190 Uiso 1 calc R .
H36C H 0.5212 -0.0121 0.4697 0.190 Uiso 1 calc R .
C41 C 0.7268(8) -0.2472(16) 0.2352(7) 0.053(5) Uani 1 d . .
H41A H 0.7503 -0.3177 0.2539 0.063 Uiso 1 calc R .
H41B H 0.7273 -0.2385 0.1940 0.063 Uiso 1 calc R .
C42 C 0.7678(8) -0.1506(15) 0.2785(7) 0.056(6) Uani 1 d . .
H42A H 0.8149 -0.1518 0.2837 0.084 Uiso 1 calc R .
H42B H 0.7682 -0.1588 0.3197 0.084 Uiso 1 calc R .
H42C H 0.7461 -0.0800 0.2596 0.084 Uiso 1 calc R .
C43 C 0.5953(8) -0.1460(14) 0.1699(7) 0.046(5) Uani 1 d . .
H43A H 0.6117 -0.0750 0.1927 0.055 Uiso 1 calc R .
H43B H 0.6080 -0.1467 0.1348 0.055 Uiso 1 calc R .
C44 C 0.5172(8) -0.1495(16) 0.1424(8) 0.080(7) Uani 1 d . .
H44A H 0.4975 -0.0856 0.1146 0.120 Uiso 1 calc R .
H44B H 0.5038 -0.1471 0.1766 0.120 Uiso 1 calc R .
H44C H 0.5001 -0.2181 0.1183 0.120 Uiso 1 calc R .
C45 C 0.6060(8) -0.3848(13) 0.1784(7) 0.047(5) Uani 1 d . .
H45A H 0.6292 -0.4479 0.2066 0.057 Uiso 1 calc R .
H45B H 0.5565 -0.3901 0.1671 0.057 Uiso 1 calc R .
C46 C 0.6147(9) -0.3980(16) 0.1169(8) 0.072(6) Uani 1 d . .
H46A H 0.5962 -0.4699 0.0975 0.108 Uiso 1 calc R .
H46B H 0.6635 -0.3940 0.1273 0.108 Uiso 1 calc R .
H46C H 0.5899 -0.3385 0.0875 0.108 Uiso 1 calc R .
C50 C 0.9053(13) 0.279(2) 0.5390(12) 0.087(8) Uani 1 d . .
C51 C 0.9407(13) 0.362(2) 0.5252(11) 0.090(8) Uani 1 d . .
H51A H 0.9162 0.4147 0.4935 0.108 Uiso 1 calc R .
C52 C 1.0130(14) 0.367(2) 0.5583(12) 0.098(9) Uani 1 d . .
H52A H 1.0383 0.4224 0.5490 0.117 Uiso 1 calc R .
C53 C 1.0454(19) 0.289(3) 0.6048(16) 0.122(12) Uani 1 d . .
H53A H 1.0940 0.2914 0.6278 0.147 Uiso 1 calc R .
C54 C 1.0124(18) 0.210(3) 0.6188(14) 0.135(14) Uani 1 d . .
H54A H 1.0372 0.1583 0.6512 0.163 Uiso 1 calc R .
C55 C 0.9407(17) 0.203(2) 0.5860(13) 0.099(9) Uani 1 d . .
H55 H 0.9168 0.1466 0.5960 0.118 Uiso 1 calc R .
C56 C 0.8273(11) 0.2772(18) 0.5017(10) 0.109(9) Uani 1 d . .
H56A H 0.8105 0.3530 0.4895 0.163 Uiso 0.50 calc PR .
H56B H 0.8074 0.2459 0.5278 0.163 Uiso 0.50 calc PR .
H56C H 0.8140 0.2317 0.4639 0.163 Uiso 0.50 calc PR .
H56D H 0.8108 0.2007 0.4980 0.163 Uiso 0.50 calc PR .
H56E H 0.8139 0.3079 0.4597 0.163 Uiso 0.50 calc PR .
H56F H 0.8072 0.3220 0.5236 0.163 Uiso 0.50 calc PR .
C60 C 0.2685(12) -0.792(3) 0.2564(8) 0.178(15) Uani 1 d GDU .
C61 C 0.3165(11) -0.7237(15) 0.2497(10) 0.172(13) Uani 1 d GU .
H61A H 0.3381 -0.6644 0.2794 0.206 Uiso 1 d G .
C62 C 0.3331(9) -0.7407(19) 0.2000(13) 0.172(12) Uani 1 d GU .
H62A H 0.3663 -0.6932 0.1954 0.207 Uiso 1 d G .
C63 C 0.3018(12) -0.827(2) 0.1570(8) 0.22(2) Uani 1 d GU .
H63A H 0.3133 -0.8384 0.1226 0.265 Uiso 1 d G .
C64 C 0.2538(11) -0.8954(14) 0.1636(10) 0.195(18) Uani 1 d GU .
H64A H 0.2321 -0.9547 0.1339 0.234 Uiso 1 d G .
C65 C 0.2371(8) -0.878(2) 0.2134(13) 0.187(12) Uani 1 d GU .
H65A H 0.2040 -0.9259 0.2180 0.224 Uiso 1 d G .
C66 C 0.2469(16) -0.756(3) 0.3029(13) 0.284(19) Uani 1 d DU .
H66A H 0.2862 -0.7573 0.3447 0.425 Uiso 0.50 calc PR .
H66B H 0.2111 -0.8057 0.3023 0.425 Uiso 0.50 calc PR .
H66C H 0.2288 -0.6804 0.2930 0.425 Uiso 0.50 calc PR .
H66D H 0.1978 -0.7383 0.2820 0.425 Uiso 0.50 calc PR .
H66E H 0.2729 -0.6899 0.3244 0.425 Uiso 0.50 calc PR .
H66F H 0.2553 -0.8152 0.3337 0.425 Uiso 0.50 calc PR .

loop_
_atom_type_symbol
_atom_type_radius_bond
C 0.68
H 0.23
Br 1.21
Cd 1.39
N 0.68
P 1.05

loop_
_geom_angle_atom_site_label_1
_geom_angle_atom_site_label_2
_geom_angle_atom_site_label_3
_geom_angle
_geom_angle_site_symmetry_1
_geom_angle_site_symmetry_3
_geom_angle_publ_flag
N1 Cd1 N2 88.6(4) . . ?
N1 Cd1 N4 89.9(4) . . ?
N2 Cd1 N4 89.5(4) . . ?
N1 Cd1 Br1 126.6(3) . . ?
N2 Cd1 Br1 128.7(3) . . ?
N4 Cd1 Br1 122.0(3) . . ?
N1 Cd1 Cd4 90.2(3) . . ?
N2 Cd1 Cd4 45.2(3) . . ?
N4 Cd1 Cd4 44.3(3) . . ?
Br1 Cd1 Cd4 142.93(7) . . ?
N1 Cd1 Cd3 45.2(3) . . ?
N2 Cd1 Cd3 90.2(3) . . ?
N4 Cd1 Cd3 44.7(3) . . ?
Br1 Cd1 Cd3 140.97(8) . . ?
Cd4 Cd1 Cd3 61.04(4) . . ?
N1 Cd1 Cd2 44.0(3) . . ?
N2 Cd1 Cd2 44.6(3) . . ?
N4 Cd1 Cd2 88.6(3) . . ?
Br1 Cd1 Cd2 149.41(7) . . ?
Cd4 Cd1 Cd2 60.12(4) . . ?
Cd3 Cd1 Cd2 59.80(4) . . ?
N1 Cd2 N3 89.9(4) . . ?
N1 Cd2 N2 87.8(4) . . ?
N3 Cd2 N2 89.8(4) . . ?
N1 Cd2 Br2 127.2(3) . . ?
N3 Cd2 Br2 125.9(3) . . ?
N2 Cd2 Br2 124.5(3) . . ?
N1 Cd2 Cd3 45.1(3) . . ?
N3 Cd2 Cd3 44.8(3) . . ?
N2 Cd2 Cd3 89.7(3) . . ?
Br2 Cd2 Cd3 145.79(7) . . ?
N1 Cd2 Cd4 89.4(3) . . ?
N3 Cd2 Cd4 45.1(3) . . ?
N2 Cd2 Cd4 44.7(3) . . ?
Br2 Cd2 Cd4 143.28(7) . . ?
Cd3 Cd2 Cd4 60.72(4) . . ?
N1 Cd2 Cd1 43.8(3) . . ?
N3 Cd2 Cd1 88.8(3) . . ?
N2 Cd2 Cd1 44.1(3) . . ?
Br2 Cd2 Cd1 145.28(7) . . ?
Cd3 Cd2 Cd1 59.63(4) . . ?
Cd4 Cd2 Cd1 59.35(4) . . ?
N4 Cd3 N3 87.9(4) . . ?
N4 Cd3 N1 89.4(4) . . ?
N3 Cd3 N1 89.5(4) . . ?
N4 Cd3 Br3 131.2(3) . . ?
N3 Cd3 Br3 126.4(3) . . ?
N1 Cd3 Br3 120.3(3) . . ?
N4 Cd3 Cd1 45.1(3) . . ?
N3 Cd3 Cd1 89.8(3) . . ?
N1 Cd3 Cd1 44.3(3) . . ?
Br3 Cd3 Cd1 143.20(7) . . ?
N4 Cd3 Cd2 89.5(3) . . ?
N3 Cd3 Cd2 45.0(3) . . ?
N1 Cd3 Cd2 44.5(3) . . ?
Br3 Cd3 Cd2 139.17(7) . . ?
Cd1 Cd3 Cd2 60.58(4) . . ?
N4 Cd3 Cd4 43.3(3) . . ?
N3 Cd3 Cd4 44.5(3) . . ?
N1 Cd3 Cd4 88.3(3) . . ?
Br3 Cd3 Cd4 151.31(7) . . ?
Cd1 Cd3 Cd4 59.37(4) . . ?
Cd2 Cd3 Cd4 59.82(4) . . ?
N4 Cd4 N2 90.0(4) . . ?
N4 Cd4 N3 87.9(4) . . ?
N2 Cd4 N3 89.6(4) . . ?
N4 Cd4 Br4 127.6(3) . . ?
N2 Cd4 Br4 120.7(3) . . ?
N3 Cd4 Br4 129.2(3) . . ?
N4 Cd4 Cd1 45.2(3) . . ?
N2 Cd4 Cd1 44.8(3) . . ?
N3 Cd4 Cd1 89.6(3) . . ?
Br4 Cd4 Cd1 141.01(7) . . ?
N4 Cd4 Cd2 89.6(3) . . ?
N2 Cd4 Cd2 44.8(3) . . ?
N3 Cd4 Cd2 44.8(3) . . ?
Br4 Cd4 Cd2 142.52(7) . . ?
Cd1 Cd4 Cd2 60.53(4) . . ?
N4 Cd4 Cd3 43.8(3) . . ?
N2 Cd4 Cd3 88.8(3) . . ?
N3 Cd4 Cd3 44.1(3) . . ?
Br4 Cd4 Cd3 150.52(7) . . ?
Cd1 Cd4 Cd3 59.59(4) . . ?
Cd2 Cd4 Cd3 59.46(4) . . ?
N1 P1 C11 114.9(8) . . ?
N1 P1 C15 113.5(9) . . ?
C11 P1 C15 107.7(12) . . ?
N1 P1 C13 111.4(7) . . ?
C11 P1 C13 105.5(10) . . ?
C15 P1 C13 102.9(11) . . ?
N2 P2 C23 112.2(7) . . ?
N2 P2 C25 113.8(8) . . ?
C23 P2 C25 107.1(9) . . ?
N2 P2 C21 113.1(8) . . ?
C23 P2 C21 102.7(10) . . ?
C25 P2 C21 107.2(10) . . ?
N3 P3 C31 115.7(7) . . ?
N3 P3 C35 113.5(7) . . ?
C31 P3 C35 103.3(9) . . ?
N3 P3 C33 111.1(7) . . ?
C31 P3 C33 105.3(8) . . ?
C35 P3 C33 107.1(9) . . ?
N4 P4 C43 113.6(7) . . ?
N4 P4 C41 114.9(7) . . ?
C43 P4 C41 105.6(8) . . ?
N4 P4 C45 109.9(7) . . ?
C43 P4 C45 106.6(7) . . ?
C41 P4 C45 105.6(8) . . ?
P1 N1 Cd1 122.9(7) . . ?
P1 N1 Cd2 125.7(6) . . ?
Cd1 N1 Cd2 92.2(4) . . ?
P1 N1 Cd3 125.0(6) . . ?
Cd1 N1 Cd3 90.5(4) . . ?
Cd2 N1 Cd3 90.4(4) . . ?
P2 N2 Cd1 124.8(7) . . ?
P2 N2 Cd4 125.6(7) . . ?
Cd1 N2 Cd4 90.1(4) . . ?
P2 N2 Cd2 124.0(6) . . ?
Cd1 N2 Cd2 91.4(4) . . ?
Cd4 N2 Cd2 90.5(4) . . ?
P3 N3 Cd3 125.3(7) . . ?
P3 N3 Cd2 126.9(6) . . ?
Cd3 N3 Cd2 90.2(4) . . ?
P3 N3 Cd4 122.4(6) . . ?
Cd3 N3 Cd4 91.4(4) . . ?
Cd2 N3 Cd4 90.1(4) . . ?
P4 N4 Cd4 125.5(6) . . ?
P4 N4 Cd3 124.2(7) . . ?
Cd4 N4 Cd3 92.8(4) . . ?
P4 N4 Cd1 123.6(6) . . ?
Cd4 N4 Cd1 90.5(4) . . ?
Cd3 N4 Cd1 90.2(4) . . ?
C12 C11 P1 124.4(18) . . ?
C14 C13 P1 117.2(12) . . ?
C16_a C15 P1 134(4) . . ?
C161_b C15 P1 122(3) . . ?
C22 C21 P2 116.2(15) . . ?
C24 C23 P2 116.1(13) . . ?
C26 C25 P2 116.8(14) . . ?
C32 C31 P3 114.4(13) . . ?
C34 C33 P3 117.1(13) . . ?
C36 C35 P3 113.2(14) . . ?
C42 C41 P4 114.4(12) . . ?
C44 C43 P4 115.1(12) . . ?
C46 C45 P4 115.9(12) . . ?
C55 C50 C51 120(2) . . ?
C55 C50 C56 122(3) . . ?
C51 C50 C56 118(3) . . ?
C50 C51 C52 120(2) . . ?
C53 C52 C51 117(3) . . ?
C54 C53 C52 123(4) . . ?
C53 C54 C55 120(4) . . ?
C50 C55 C54 119(3) . . ?
C65 C60 C61 120.0 . . ?
C65 C60 C66 124(3) . . ?
C61 C60 C66 115(3) . . ?
C62 C61 C60 120.0 . . ?
C61 C62 C63 120.0 . . ?
C64 C63 C62 120.1 . . ?
C63 C64 C65 120.0 . . ?
C64 C65 C60 120.0 . . ?

loop_
_geom_bond_atom_site_label_1
_geom_bond_atom_site_label_2
_geom_bond_distance
_geom_bond_site_symmetry_2
_geom_bond_publ_flag
Cd1 N1 2.238(12) . ?
Cd1 N2 2.250(12) . ?
Cd1 N4 2.268(11) . ?
Cd1 Br1 2.489(2) . ?
Cd1 Cd4 3.1956(17) . ?
Cd1 Cd3 3.2030(18) . ?
Cd1 Cd2 3.2337(17) . ?
Cd2 N1 2.248(11) . ?
Cd2 N3 2.270(11) . ?
Cd2 N2 2.270(12) . ?
Cd2 Br2 2.507(2) . ?
Cd2 Cd3 3.2085(17) . ?
Cd2 Cd4 3.2205(17) . ?
Cd3 N4 2.254(11) . ?
Cd3 N3 2.261(11) . ?
Cd3 N1 2.273(11) . ?
Cd3 Br3 2.495(2) . ?
Cd3 Cd4 3.2496(18) . ?
Cd4 N4 2.233(11) . ?
Cd4 N2 2.266(11) . ?
Cd4 N3 2.280(12) . ?
Cd4 Br4 2.504(2) . ?
P1 N1 1.603(11) . ?
P1 C11 1.790(18) . ?
P1 C15 1.80(2) . ?
P1 C13 1.798(15) . ?
P2 N2 1.580(12) . ?
P2 C23 1.796(16) . ?
P2 C25 1.801(17) . ?
P2 C21 1.812(18) . ?
P3 N3 1.578(11) . ?
P3 C31 1.782(16) . ?
P3 C35 1.805(16) . ?
P3 C33 1.810(16) . ?
P4 N4 1.603(11) . ?
P4 C43 1.762(15) . ?
P4 C41 1.782(15) . ?
P4 C45 1.806(15) . ?
C11 C12 1.31(3) . ?
C13 C14 1.517(18) . ?
C15 C16_a 1.28(7) . ?
C15 C161_b 1.40(4) . ?
C21 C22 1.48(2) . ?
C23 C24 1.55(2) . ?
C25 C26 1.46(2) . ?
C31 C32 1.52(2) . ?
C33 C34 1.522(19) . ?
C35 C36 1.49(2) . ?
C41 C42 1.53(2) . ?
C43 C44 1.514(19) . ?
C45 C46 1.549(19) . ?
C50 C55 1.37(3) . ?
C50 C51 1.38(3) . ?
C50 C56 1.51(3) . ?
C51 C52 1.40(3) . ?
C52 C53 1.37(3) . ?
C53 C54 1.31(3) . ?
C54 C55 1.39(3) . ?
C60 C65 1.3861 . ?
C60 C61 1.3865 . ?
C60 C66 1.436(17) . ?
C61 C62 1.3852 . ?
C62 C63 1.3862 . ?
C63 C64 1.3858 . ?
C64 C65 1.3860 . ?
